data_7240913
loop_
_publ_author_name
'Uriel Rubio, Santiago'
'Gonz\'alez, Luc\'ia'
'Graus, Sara'
'Tejedor, Rosa Mar\'ia'
'Chantapally, Anjana'
'Serrano, Jose Luis'

_publ_section_title
;
 The combination of halogen and hydrogen bonding: a versatile tool in
 coordination chemistry
;
_journal_name_full CrystEngComm
_journal_paper_doi 10.1039/D0CE00832J
_journal_year 2020
_chemical_formula_sum 'C38 H28 I2 N4 O6 Zn'
_chemical_formula_weight 955.81
_space_group_IT_number 60
_space_group_name_Hall '-P 2n 2ab'
_space_group_name_H-M_alt 'P b c n'
_symmetry_cell_setting Orthorhombic'
_symmetry_space_group_name_H-M 'P b c n'
_atom_sites_solution_hydrogens geom
_atom_sites_solution_primary direct
_atom_sites_solution_secondary difmap
_audit_creation_method SHELXL-97
_audit_update_record
;
2015-09-11 deposited with the CCDC.	2020-07-21 downloaded from the CCDC.
;
_cell_angle_alpha 90.00
_cell_angle_beta 90.00
_cell_angle_gamma 90.00
_cell_formula_units_Z 4
_cell_length_a 14.2615(6)
_cell_length_b 8.9996(3)
_cell_length_c 29.6078(13)
_cell_measurement_reflns_used 9925
_cell_measurement_temperature 100(2)
_cell_measurement_theta_max 28.25
_cell_measurement_theta_min 2.62
_cell_volume 3800.1(3)
_computing_cell_refinement 'APEX2 v2013.6--2 (Bruker AXS)'
_computing_data_collection 'APEX2 (Bruker AXS)'
_computing_data_reduction 'SAINT V8.32B (Bruker AXS Inc., 2013)'
_computing_molecular_graphics 'Bruker SHELXTL'
_computing_publication_material 'Bruker SHELXTL'
_computing_structure_refinement 'SHELXL--2013 (Sheldrick 2013)'
_computing_structure_solution 'SHELXS-97 (Sheldrick 2008)'
_diffrn_ambient_temperature 100(2)
_diffrn_measured_fraction_theta_full 0.999
_diffrn_measured_fraction_theta_max 0.999
_diffrn_measurement_device_type 'D8 VENTURE'
_diffrn_measurement_method '\f and \w scans'
_diffrn_radiation_monochromator graphite
_diffrn_radiation_source 'fine-focus sealed tube'
_diffrn_radiation_type MoK\a
_diffrn_radiation_wavelength 0.71073
_diffrn_reflns_av_R_equivalents 0.0326
_diffrn_reflns_av_sigmaI/netI 0.0148
_diffrn_reflns_limit_h_max 17
_diffrn_reflns_limit_h_min -17
_diffrn_reflns_limit_k_max 11
_diffrn_reflns_limit_k_min -10
_diffrn_reflns_limit_l_max 37
_diffrn_reflns_limit_l_min -37
_diffrn_reflns_number 40876
_diffrn_reflns_theta_full 26.37
_diffrn_reflns_theta_max 26.37
_diffrn_reflns_theta_min 2.68
_exptl_absorpt_coefficient_mu 2.321
_exptl_absorpt_correction_T_max 0.6539
_exptl_absorpt_correction_T_min 0.4571
_exptl_absorpt_correction_type multi-scan
_exptl_crystal_colour Colourless
_exptl_crystal_density_diffrn 1.671
_exptl_crystal_density_method 'not measured'
_exptl_crystal_description Block
_exptl_crystal_F_000 1872
_exptl_crystal_size_max 0.40
_exptl_crystal_size_mid 0.30
_exptl_crystal_size_min 0.20
_refine_diff_density_max 2.016
_refine_diff_density_min -1.927
_refine_diff_density_rms 0.089
_refine_ls_extinction_method none
_refine_ls_goodness_of_fit_ref 1.024
_refine_ls_hydrogen_treatment mixed
_refine_ls_matrix_type full
_refine_ls_number_parameters 287
_refine_ls_number_reflns 3879
_refine_ls_number_restraints 0
_refine_ls_restrained_S_all 1.024
_refine_ls_R_factor_all 0.0382
_refine_ls_R_factor_gt 0.0315
_refine_ls_shift/su_max 0.001
_refine_ls_shift/su_mean 0.000
_refine_ls_structure_factor_coef Fsqd
_refine_ls_weighting_details 'calc w=1/[\s^2^(Fo^2^)+(0.0317P)^2^+10.2353P] where P=(Fo^2^+2Fc^2^)/3'
_refine_ls_weighting_scheme calc
_refine_ls_wR_factor_gt 0.0726
_refine_ls_wR_factor_ref 0.0764
_reflns_number_gt 3390
_reflns_number_total 3879
_reflns_threshold_expression >2sigma(I)
_cod_data_source_file d0ce00832j2.cif
_cod_data_source_block d705a
_cod_original_sg_symbol_H-M Pbcn
_cod_database_code 7240913

loop_
_symmetry_equiv_pos_as_xyz
'x, y, z'
'-x+1/2, -y+1/2, z+1/2'
'-x, y, -z+1/2'
'x+1/2, -y+1/2, -z'
'-x, -y, -z'
'x-1/2, y-1/2, -z-1/2'
'x, -y, z-1/2'
'-x-1/2, y-1/2, z'

loop_
_atom_site_label
_atom_site_type_symbol
_atom_site_fract_x
_atom_site_fract_y
_atom_site_fract_z
_atom_site_U_iso_or_equiv
_atom_site_adp_type
_atom_site_occupancy
_atom_site_symmetry_multiplicity
_atom_site_calc_flag
_atom_site_refinement_flags
_atom_site_disorder_assembly
_atom_site_disorder_group
Zn1 Zn 0.5000 0.06814(5) 0.2500 0.01888(12) Uani 1 2 d S . .
I1 I -0.122240(18) 0.77593(3) -0.004500(8) 0.04067(9) Uani 1 1 d . . .
O2 O 0.59154(14) -0.0305(2) 0.21022(7) 0.0257(5) Uani 1 1 d . . .
N2 N 0.40917(16) 0.2134(3) 0.21993(8) 0.0208(5) Uani 1 1 d . . .
C13 C 0.54674(19) -0.1204(3) 0.18493(9) 0.0203(6) Uani 1 1 d . . .
O3 O 0.45937(14) -0.1280(2) 0.18528(7) 0.0257(5) Uani 1 1 d . . .
N1 N 0.21262(18) 0.4594(3) 0.14619(8) 0.0214(5) Uani 1 1 d . . .
H1 H 0.159(2) 0.438(4) 0.1534(11) 0.019(8) Uiso 1 1 d . . .
C14 C 0.6024(2) -0.2186(3) 0.15411(10) 0.0231(6) Uani 1 1 d . . .
O1 O 0.30363(15) 0.6114(3) 0.10275(8) 0.0321(5) Uani 1 1 d . . .
C19 C 0.5557(2) -0.3151(4) 0.12503(11) 0.0290(7) Uani 1 1 d . . .
H19 H 0.488(2) -0.315(4) 0.1254(11) 0.026(9) Uiso 1 1 d . . .
C18 C 0.6061(3) -0.4066(4) 0.09634(13) 0.0381(8) Uani 1 1 d . . .
H18 H 0.575(3) -0.471(5) 0.0752(14) 0.049(12) Uiso 1 1 d . . .
C17 C 0.7034(3) -0.4021(5) 0.09660(14) 0.0463(10) Uani 1 1 d . . .
H17 H 0.739(3) -0.465(5) 0.0764(14) 0.058(13) Uiso 1 1 d . . .
C16 C 0.7497(3) -0.3071(5) 0.12549(15) 0.0484(10) Uani 1 1 d . . .
H16 H 0.815(3) -0.301(5) 0.1261(16) 0.071(15) Uiso 1 1 d . . .
C15 C 0.6995(2) -0.2145(4) 0.15419(12) 0.0352(8) Uani 1 1 d . . .
H15 H 0.730(2) -0.148(4) 0.1730(12) 0.034(10) Uiso 1 1 d . . .
C10 C 0.3163(2) 0.2071(3) 0.22865(10) 0.0218(6) Uani 1 1 d . . .
H10 H 0.300(2) 0.137(4) 0.2530(11) 0.031(9) Uiso 1 1 d . . .
C9 C 0.2512(2) 0.2905(3) 0.20572(9) 0.0215(6) Uani 1 1 d . . .
H9 H 0.188(2) 0.282(4) 0.2132(11) 0.025(9) Uiso 1 1 d . . .
C8 C 0.28092(19) 0.3861(3) 0.17130(9) 0.0202(6) Uani 1 1 d . . .
C12 C 0.3773(2) 0.3979(4) 0.16353(11) 0.0274(7) Uani 1 1 d . . .
H12 H 0.399(2) 0.459(4) 0.1432(12) 0.033(10) Uiso 1 1 d . . .
C11 C 0.4369(2) 0.3096(4) 0.18831(11) 0.0273(7) Uani 1 1 d . . .
H11 H 0.499(3) 0.312(4) 0.1834(13) 0.041(10) Uiso 1 1 d . . .
C7 C 0.2267(2) 0.5606(3) 0.11220(10) 0.0230(6) Uani 1 1 d . . .
C4 C 0.1405(2) 0.6068(3) 0.08680(9) 0.0231(6) Uani 1 1 d . . .
C5 C 0.0589(2) 0.5228(3) 0.08496(10) 0.0245(6) Uani 1 1 d . . .
H5 H 0.055(2) 0.433(4) 0.0995(11) 0.022(8) Uiso 1 1 d . . .
C6 C -0.0172(2) 0.5702(4) 0.05944(11) 0.0279(7) Uani 1 1 d . . .
H6 H -0.069(3) 0.515(4) 0.0589(11) 0.031(9) Uiso 1 1 d . . .
C1 C -0.0108(2) 0.7036(4) 0.03619(10) 0.0293(7) Uani 1 1 d . . .
C2 C 0.0698(3) 0.7881(4) 0.03750(11) 0.0317(7) Uani 1 1 d . . .
H2 H 0.074(3) 0.883(5) 0.0209(14) 0.052(12) Uiso 1 1 d . . .
C3 C 0.1457(2) 0.7396(4) 0.06278(11) 0.0291(7) Uani 1 1 d . . .
H3 H 0.200(2) 0.795(4) 0.0642(11) 0.026(9) Uiso 1 1 d . . .

loop_
_atom_site_aniso_label
_atom_site_aniso_U_11
_atom_site_aniso_U_22
_atom_site_aniso_U_33
_atom_site_aniso_U_23
_atom_site_aniso_U_13
_atom_site_aniso_U_12
Zn1 0.0097(2) 0.0273(3) 0.0196(2) 0.000 -0.00118(17) 0.000
I1 0.05334(17) 0.03351(14) 0.03517(14) -0.00532(10) -0.02154(10) 0.01880(11)
O2 0.0163(10) 0.0349(12) 0.0259(10) -0.0094(9) 0.0001(8) -0.0011(9)
N2 0.0123(11) 0.0273(13) 0.0228(12) 0.0013(10) -0.0003(9) 0.0007(10)
C13 0.0162(15) 0.0256(15) 0.0191(13) 0.0051(11) -0.0005(11) -0.0001(11)
O3 0.0138(10) 0.0343(12) 0.0291(11) 0.0032(9) 0.0010(8) -0.0019(9)
N1 0.0149(12) 0.0257(13) 0.0235(12) 0.0054(10) 0.0028(10) 0.0008(10)
C14 0.0210(14) 0.0249(15) 0.0234(14) 0.0011(12) 0.0012(11) -0.0003(12)
O1 0.0242(12) 0.0356(13) 0.0366(12) 0.0146(10) 0.0066(9) 0.0013(10)
C19 0.0293(17) 0.0256(16) 0.0321(17) -0.0006(13) -0.0025(13) -0.0036(14)
C18 0.046(2) 0.0307(18) 0.0381(19) -0.0090(16) -0.0019(16) -0.0010(16)
C17 0.048(2) 0.043(2) 0.048(2) -0.0181(18) 0.0123(18) 0.0056(19)
C16 0.0253(18) 0.058(3) 0.062(2) -0.021(2) 0.0099(18) 0.0048(18)
C15 0.0228(17) 0.041(2) 0.0419(19) -0.0145(17) 0.0023(14) -0.0022(15)
C10 0.0159(13) 0.0263(15) 0.0231(14) 0.0026(12) -0.0005(11) 0.0002(12)
C9 0.0110(13) 0.0298(16) 0.0238(13) 0.0048(12) 0.0029(11) 0.0009(11)
C8 0.0164(14) 0.0229(14) 0.0212(13) 0.0001(11) 0.0000(11) 0.0023(11)
C12 0.0182(15) 0.0354(18) 0.0286(16) 0.0102(14) 0.0022(12) -0.0021(13)
C11 0.0130(14) 0.0378(18) 0.0310(16) 0.0059(14) 0.0022(12) -0.0019(13)
C7 0.0227(15) 0.0227(15) 0.0234(14) 0.0021(11) 0.0036(11) 0.0050(12)
C4 0.0274(16) 0.0240(15) 0.0178(13) 0.0013(12) 0.0032(11) 0.0075(12)
C5 0.0309(16) 0.0222(15) 0.0203(14) 0.0010(12) -0.0011(12) 0.0043(13)
C6 0.0318(19) 0.0279(16) 0.0240(15) -0.0021(13) -0.0053(13) 0.0042(14)
C1 0.0379(18) 0.0300(16) 0.0199(14) -0.0021(13) -0.0048(13) 0.0140(14)
C2 0.042(2) 0.0267(16) 0.0261(16) 0.0059(14) 0.0023(14) 0.0093(15)
C3 0.0292(17) 0.0296(17) 0.0285(16) 0.0052(13) 0.0030(13) 0.0021(14)

loop_
_atom_type_symbol
_atom_type_description
_atom_type_scat_dispersion_real
_atom_type_scat_dispersion_imag
_atom_type_scat_source
C C 0.0033 0.0016 'International Tables Vol C Tables 4.2.6.8 and 6.1.1.4'
H H 0.0000 0.0000 'International Tables Vol C Tables 4.2.6.8 and 6.1.1.4'
N N 0.0061 0.0033 'International Tables Vol C Tables 4.2.6.8 and 6.1.1.4'
O O 0.0106 0.0060 'International Tables Vol C Tables 4.2.6.8 and 6.1.1.4'
Zn Zn 0.2839 1.4301 'International Tables Vol C Tables 4.2.6.8 and 6.1.1.4'
I I -0.4742 1.8119 'International Tables Vol C Tables 4.2.6.8 and 6.1.1.4'

loop_
_geom_angle_atom_site_label_1
_geom_angle_atom_site_label_2
_geom_angle_atom_site_label_3
_geom_angle
_geom_angle_site_symmetry_1
_geom_angle_site_symmetry_3
_geom_angle_publ_flag
O2 Zn1 O2 126.44(13) . 3_655 ?
O2 Zn1 N2 97.39(9) . 3_655 ?
O2 Zn1 N2 116.60(9) 3_655 3_655 ?
O2 Zn1 N2 116.60(9) . . ?
O2 Zn1 N2 97.39(9) 3_655 . ?
N2 Zn1 N2 100.49(14) 3_655 . ?
C13 O2 Zn1 107.77(17) . . ?
C11 N2 C10 116.9(3) . . ?
C11 N2 Zn1 122.1(2) . . ?
C10 N2 Zn1 120.7(2) . . ?
O3 C13 O2 122.0(3) . . ?
O3 C13 C14 120.1(3) . . ?
O2 C13 C14 117.8(2) . . ?
C7 N1 C8 127.1(3) . . ?
C15 C14 C19 119.7(3) . . ?
C15 C14 C13 120.9(3) . . ?
C19 C14 C13 119.4(3) . . ?
C18 C19 C14 120.2(3) . . ?
C19 C18 C17 119.8(3) . . ?
C16 C17 C18 120.1(4) . . ?
C17 C16 C15 120.3(4) . . ?
C14 C15 C16 119.9(3) . . ?
N2 C10 C9 123.1(3) . . ?
C10 C9 C8 119.4(3) . . ?
N1 C8 C12 124.4(3) . . ?
N1 C8 C9 117.9(2) . . ?
C12 C8 C9 117.7(3) . . ?
C11 C12 C8 118.5(3) . . ?
N2 C11 C12 124.4(3) . . ?
O1 C7 N1 123.3(3) . . ?
O1 C7 C4 121.2(3) . . ?
N1 C7 C4 115.5(3) . . ?
C5 C4 C3 119.4(3) . . ?
C5 C4 C7 123.8(3) . . ?
C3 C4 C7 116.8(3) . . ?
C4 C5 C6 120.6(3) . . ?
C1 C6 C5 119.0(3) . . ?
C2 C1 C6 121.2(3) . . ?
C2 C1 I1 118.5(2) . . ?
C6 C1 I1 120.3(3) . . ?
C1 C2 C3 119.5(3) . . ?
C2 C3 C4 120.3(3) . . ?

loop_
_geom_bond_atom_site_label_1
_geom_bond_atom_site_label_2
_geom_bond_distance
_geom_bond_site_symmetry_2
_geom_bond_publ_flag
Zn1 O2 1.970(2) . ?
Zn1 O2 1.970(2) 3_655 ?
Zn1 N2 2.045(2) 3_655 ?
Zn1 N2 2.045(2) . ?
I1 C1 2.097(3) . ?
O2 C13 1.275(3) . ?
N2 C11 1.335(4) . ?
N2 C10 1.351(4) . ?
C13 O3 1.248(3) . ?
C13 C14 1.498(4) . ?
N1 C7 1.372(4) . ?
N1 C8 1.391(4) . ?
C14 C15 1.386(4) . ?
C14 C19 1.392(4) . ?
O1 C7 1.221(4) . ?
C19 C18 1.384(5) . ?
C18 C17 1.388(5) . ?
C17 C16 1.378(6) . ?
C16 C15 1.389(5) . ?
C10 C9 1.374(4) . ?
C9 C8 1.399(4) . ?
C8 C12 1.398(4) . ?
C12 C11 1.376(4) . ?
C7 C4 1.500(4) . ?
C4 C5 1.388(4) . ?
C4 C3 1.393(4) . ?
C5 C6 1.389(4) . ?
C6 C1 1.387(5) . ?
C1 C2 1.379(5) . ?
C2 C3 1.386(5) . ?
